data_4081629
loop_
_publ_author_name
'Higgins, Jessica A.'
'Cloke, F. Geoffrey N.'
'Roe, S. Mark'

_publ_section_title
;
 Synthesis and CO2Insertion Chemistry of Uranium(IV) Mixed-Sandwich Alkyl
 and Hydride Complexes
;
_journal_issue 19
_journal_name_full Organometallics
_journal_page_first 5244
_journal_paper_doi 10.1021/om400720m
_journal_volume 32
_journal_year 2013
_chemical_compound_source 'synthesis as described'
_chemical_formula_moiety 'C74 H124 O4 Si4 U2, C6 H6'
_chemical_formula_sum 'C80 H130 O4 Si4 U2'
_chemical_formula_weight 1744.26
_chemical_name_common complex_10_tuckin_CO2
_chemical_name_systematic
;
 ?
;
_space_group_IT_number 14
_symmetry_cell_setting monoclinic
_symmetry_Int_Tables_number 14
_symmetry_space_group_name_Hall '-P 2yab'
_symmetry_space_group_name_H-M 'P 1 21/a 1'
_atom_sites_solution_hydrogens geom
_atom_sites_solution_primary direct
_atom_sites_solution_secondary difmap
_audit_conform_dict_location ftp://ftp.iucr.org/pub/cif_core.dic
_audit_conform_dict_name cif_core.dic
_audit_conform_dict_version 2.4
_audit_creation_date 2011-11-18T14:04:50-00:00
_audit_creation_method 'WinGX routine CIF_UPDATE'
_cell_angle_alpha 90
_cell_angle_beta 115.5660(10)
_cell_angle_gamma 90
_cell_formula_units_Z 2
_cell_length_a 11.69590(10)
_cell_length_b 27.3298(3)
_cell_length_c 13.4179(2)
_cell_measurement_reflns_used 117685
_cell_measurement_temperature 173(2)
_cell_measurement_theta_max 27.103
_cell_measurement_theta_min 3.395
_cell_volume 3869.05(9)
_computing_cell_refinement 'HKL Scalepack (Otwinowski & Minor 1997)'
_computing_data_collection 'Collect (Bruker AXS BV, 1997-2004)'
_computing_data_reduction 'HKL Denzo and Scalepack (Otwinowski & Minor 1997)'
_computing_structure_refinement 'SHELXL-97 (Sheldrick, 1997)'
_computing_structure_solution 'SHELXS-97 (Sheldrick, 1990)'
_diffrn_ambient_temperature 173(2)
_diffrn_detector 'CCD plate'
_diffrn_detector_area_resol_mean 9
_diffrn_measured_fraction_theta_full 0.971
_diffrn_measured_fraction_theta_max 0.971
_diffrn_measurement_device '95mm CCD camera on \k-goniostat'
_diffrn_measurement_device_type KappaCCD
_diffrn_measurement_method 'CCD rotation images, thick slices'
_diffrn_orient_matrix_type 'by Bruker AXS Collect from scalepack cell'
_diffrn_orient_matrix_UB_11 0.310268E-1
_diffrn_orient_matrix_UB_12 -0.82544E-2
_diffrn_orient_matrix_UB_13 -0.567134E-1
_diffrn_orient_matrix_UB_21 -0.661037E-1
_diffrn_orient_matrix_UB_22 -0.260834E-1
_diffrn_orient_matrix_UB_23 -0.303483E-1
_diffrn_orient_matrix_UB_31 -0.604223E-1
_diffrn_orient_matrix_UB_32 0.242973E-1
_diffrn_orient_matrix_UB_33 -0.51846E-1
_diffrn_radiation_monochromator graphite
_diffrn_radiation_probe x-ray
_diffrn_radiation_type MoK\a
_diffrn_radiation_wavelength 0.71073
_diffrn_reflns_av_R_equivalents 0.0792
_diffrn_reflns_av_unetI/netI 0.066
_diffrn_reflns_limit_h_max 14
_diffrn_reflns_limit_h_min -14
_diffrn_reflns_limit_k_max 31
_diffrn_reflns_limit_k_min -35
_diffrn_reflns_limit_l_max 16
_diffrn_reflns_limit_l_min -17
_diffrn_reflns_number 29297
_diffrn_reflns_theta_full 27.08
_diffrn_reflns_theta_max 27.08
_diffrn_reflns_theta_min 3.4
_diffrn_source 'Enraf Nonius FR590'
_exptl_absorpt_coefficient_mu 4.289
_exptl_absorpt_correction_T_max 0.607
_exptl_absorpt_correction_T_min 0.5261
_exptl_absorpt_correction_type multi-scan
_exptl_absorpt_process_details
;
        [c.f. r.h. blessing, acta cryst. (1995), a51, 33-38]
;
_exptl_crystal_colour Brown
_exptl_crystal_density_diffrn 1.497
_exptl_crystal_density_method 'not measured'
_exptl_crystal_description Plate
_exptl_crystal_F_000 1764
_exptl_crystal_size_max 0.15
_exptl_crystal_size_mid 0.12
_exptl_crystal_size_min 0.12
_refine_diff_density_max 1.507
_refine_diff_density_min -1.928
_refine_diff_density_rms 0.143
_refine_ls_extinction_method none
_refine_ls_goodness_of_fit_ref 1.03
_refine_ls_hydrogen_treatment constr
_refine_ls_matrix_type full
_refine_ls_number_parameters 406
_refine_ls_number_reflns 8254
_refine_ls_number_restraints 0
_refine_ls_restrained_S_all 1.03
_refine_ls_R_factor_all 0.0619
_refine_ls_R_factor_gt 0.0407
_refine_ls_shift/su_max 0.001
_refine_ls_shift/su_mean 0
_refine_ls_structure_factor_coef Fsqd
_refine_ls_weighting_details 'calc w=1/[\s^2^(Fo^2^)+(0.0296P)^2^+8.4428P] where P=(Fo^2^+2Fc^2^)/3'
_refine_ls_weighting_scheme calc
_refine_ls_wR_factor_gt 0.0792
_refine_ls_wR_factor_ref 0.085
_reflns_number_gt 6432
_reflns_number_total 8254
_reflns_threshold_expression >2sigma(I)
_cod_data_source_file om400720m_si_002.cif
_cod_data_source_block 10
_cod_original_cell_volume 3869.05(8)
_cod_original_sg_symbol_H-M 'P 21/a'
_cod_database_code 4081629

loop_
_symmetry_equiv_pos_as_xyz
'x, y, z'
'-x+1/2, y+1/2, -z'
'-x, -y, -z'
'x-1/2, -y-1/2, z'

loop_
_atom_site_label
_atom_site_type_symbol
_atom_site_fract_x
_atom_site_fract_y
_atom_site_fract_z
_atom_site_U_iso_or_equiv
_atom_site_adp_type
_atom_site_occupancy
_atom_site_symmetry_multiplicity
_atom_site_calc_flag
_atom_site_refinement_flags
C1 C 0.7273(4) 0.86638(18) 0.3196(4) 0.0202(11) Uani 1 1 d .
C2 C 0.7311(5) 0.88437(17) 0.4199(4) 0.0205(11) Uani 1 1 d .
H2 H 0.6662 0.9078 0.407 0.025 Uiso 1 1 calc R
C3 C 0.8053(5) 0.87687(19) 0.5340(4) 0.0221(11) Uani 1 1 d .
H3 H 0.7799 0.8985 0.576 0.026 Uiso 1 1 calc R
C4 C 0.9063(5) 0.84675(17) 0.6045(4) 0.0196(10) Uani 1 1 d .
C5 C 0.9796(4) 0.81175(18) 0.5784(4) 0.0204(11) Uani 1 1 d .
H5 H 1.0452 0.7978 0.6425 0.024 Uiso 1 1 calc R
C6 C 0.9779(5) 0.79292(17) 0.4799(4) 0.0204(11) Uani 1 1 d .
H6 H 1.0408 0.7685 0.4941 0.024 Uiso 1 1 calc R
C7 C 0.9070(5) 0.80102(18) 0.3661(4) 0.0235(11) Uani 1 1 d .
H7 H 0.9339 0.7806 0.3229 0.028 Uiso 1 1 calc R
C8 C 0.8064(5) 0.83164(18) 0.3002(4) 0.0233(11) Uani 1 1 d .
H8 H 0.7859 0.8284 0.2239 0.028 Uiso 1 1 calc R
C9 C 0.6187(5) 0.8814(2) 0.0647(5) 0.0331(13) Uani 1 1 d .
H9 H 0.6519 0.8479 0.0632 0.04 Uiso 1 1 calc R
C10 C 0.7217(6) 0.9179(3) 0.0700(6) 0.0510(18) Uani 1 1 d .
H10A H 0.7977 0.9134 0.1396 0.077 Uiso 1 1 calc R
H10B H 0.6902 0.9514 0.0662 0.077 Uiso 1 1 calc R
H10C H 0.7426 0.9121 0.0078 0.077 Uiso 1 1 calc R
C11 C 0.4979(6) 0.8880(2) -0.0447(5) 0.0470(17) Uani 1 1 d .
H11A H 0.4332 0.8645 -0.0474 0.071 Uiso 1 1 calc R
H11B H 0.5184 0.8823 -0.1073 0.071 Uiso 1 1 calc R
H11C H 0.4654 0.9214 -0.0488 0.071 Uiso 1 1 calc R
C12 C 0.4590(5) 0.83512(19) 0.1698(5) 0.0290(13) Uani 1 1 d .
H12 H 0.378 0.8459 0.1073 0.035 Uiso 1 1 calc R
C13 C 0.4922(6) 0.7846(2) 0.1384(6) 0.0429(16) Uani 1 1 d .
H13A H 0.5077 0.7877 0.0725 0.064 Uiso 1 1 calc R
H13B H 0.4215 0.762 0.123 0.064 Uiso 1 1 calc R
H13C H 0.5685 0.7719 0.1998 0.064 Uiso 1 1 calc R
C14 C 0.4327(6) 0.8299(2) 0.2722(5) 0.0414(15) Uani 1 1 d .
H14A H 0.4112 0.862 0.292 0.062 Uiso 1 1 calc R
H14B H 0.5084 0.8171 0.334 0.062 Uiso 1 1 calc R
H14C H 0.3618 0.8073 0.2558 0.062 Uiso 1 1 calc R
C15 C 0.5116(5) 0.9450(2) 0.2036(5) 0.0315(13) Uani 1 1 d .
H15 H 0.5254 0.9469 0.2824 0.038 Uiso 1 1 calc R
C16 C 0.5749(6) 0.9896(2) 0.1836(5) 0.0468(17) Uani 1 1 d .
H16A H 0.6667 0.9874 0.2283 0.07 Uiso 1 1 calc R
H16B H 0.5424 1.0191 0.2042 0.07 Uiso 1 1 calc R
H16C H 0.5567 0.9913 0.1052 0.07 Uiso 1 1 calc R
C17 C 0.3662(5) 0.9487(2) 0.1329(5) 0.0445(16) Uani 1 1 d .
H17A H 0.3247 0.92 0.1467 0.067 Uiso 1 1 calc R
H17B H 0.3478 0.9499 0.0545 0.067 Uiso 1 1 calc R
H17C H 0.3342 0.9784 0.153 0.067 Uiso 1 1 calc R
C18 C 1.0391(5) 0.7964(2) 0.8348(5) 0.0323(13) Uani 1 1 d .
H18 H 1.1131 0.7959 0.8161 0.039 Uiso 1 1 calc R
C19 C 1.0935(6) 0.8012(3) 0.9626(5) 0.0453(16) Uani 1 1 d .
H19A H 1.1375 0.8326 0.986 0.068 Uiso 1 1 calc R
H19B H 1.1532 0.7744 0.9976 0.068 Uiso 1 1 calc R
H19C H 1.024 0.7995 0.9848 0.068 Uiso 1 1 calc R
C20 C 0.9710(7) 0.7460(2) 0.7989(6) 0.0490(17) Uani 1 1 d .
H20A H 0.9368 0.7426 0.7185 0.073 Uiso 1 1 calc R
H20B H 0.9016 0.744 0.8212 0.073 Uiso 1 1 calc R
H20C H 1.0318 0.7196 0.8345 0.073 Uiso 1 1 calc R
C21 C 0.7694(5) 0.8448(2) 0.7529(5) 0.0361(14) Uani 1 1 d .
H21 H 0.7323 0.8784 0.7341 0.043 Uiso 1 1 calc R
C22 C 0.7738(6) 0.8329(3) 0.8662(6) 0.0524(18) Uani 1 1 d .
H22A H 0.8333 0.855 0.9219 0.079 Uiso 1 1 calc R
H22B H 0.8016 0.7989 0.8858 0.079 Uiso 1 1 calc R
H22C H 0.6891 0.837 0.8632 0.079 Uiso 1 1 calc R
C23 C 0.6754(6) 0.8111(2) 0.6656(5) 0.0439(16) Uani 1 1 d .
H23A H 0.6721 0.8192 0.5932 0.066 Uiso 1 1 calc R
H23B H 0.5912 0.8154 0.6633 0.066 Uiso 1 1 calc R
H23C H 0.7025 0.7771 0.684 0.066 Uiso 1 1 calc R
C24 C 1.0067(6) 0.9101(2) 0.8140(5) 0.0351(14) Uani 1 1 d .
H24 H 0.9641 0.9342 0.753 0.042 Uiso 1 1 calc R
C25 C 0.9891(7) 0.9307(2) 0.9133(5) 0.0511(18) Uani 1 1 d .
H25A H 0.8989 0.9302 0.8969 0.077 Uiso 1 1 calc R
H25B H 1.0207 0.9644 0.9276 0.077 Uiso 1 1 calc R
H25C H 1.0366 0.9105 0.9787 0.077 Uiso 1 1 calc R
C26 C 1.1461(6) 0.9109(3) 0.8360(6) 0.0523(19) Uani 1 1 d .
H26A H 1.1548 0.8982 0.7713 0.078 Uiso 1 1 calc R
H26B H 1.1954 0.8905 0.9005 0.078 Uiso 1 1 calc R
H26C H 1.1777 0.9446 0.8503 0.078 Uiso 1 1 calc R
C27 C 1.1188(5) 0.92622(18) 0.3536(5) 0.0240(11) Uani 1 1 d .
C28 C 1.1208(5) 0.8752(2) 0.3336(5) 0.0267(12) Uani 1 1 d .
C29 C 1.1915(5) 0.85207(19) 0.4363(5) 0.0239(12) Uani 1 1 d .
C30 C 1.2301(5) 0.8884(2) 0.5201(5) 0.0259(12) Uani 1 1 d .
C31 C 1.1853(4) 0.93442(18) 0.4689(4) 0.0224(11) Uani 1 1 d .
C32 C 1.0670(5) 0.9643(2) 0.2640(5) 0.0320(13) Uani 1 1 d .
H32A H 1.0256 0.9481 0.192 0.048 Uiso 1 1 calc R
H32B H 1.1364 0.9848 0.2657 0.048 Uiso 1 1 calc R
H32C H 1.0051 0.9847 0.276 0.048 Uiso 1 1 calc R
C33 C 1.0719(5) 0.8511(2) 0.2222(4) 0.0318(13) Uani 1 1 d .
H33A H 1.0255 0.8751 0.1646 0.048 Uiso 1 1 calc R
H33B H 1.015 0.8241 0.2189 0.048 Uiso 1 1 calc R
H33C H 1.1433 0.8382 0.2103 0.048 Uiso 1 1 calc R
C34 C 1.2388(5) 0.7999(2) 0.4516(5) 0.0340(14) Uani 1 1 d .
H34A H 1.1979 0.7823 0.3812 0.051 Uiso 1 1 calc R
H34B H 1.2181 0.7837 0.507 0.051 Uiso 1 1 calc R
H34C H 1.3308 0.7997 0.4765 0.051 Uiso 1 1 calc R
C35 C 1.3141(5) 0.8803(2) 0.6397(5) 0.0374(15) Uani 1 1 d .
H35A H 1.3256 0.9112 0.6798 0.056 Uiso 1 1 calc R
H35B H 1.3967 0.8682 0.6482 0.056 Uiso 1 1 calc R
H35C H 1.2752 0.8562 0.6696 0.056 Uiso 1 1 calc R
C36 C 1.2041(5) 0.9826(2) 0.5257(5) 0.0289(12) Uani 1 1 d .
H36A H 1.1847 1.009 0.4703 0.035 Uiso 1 1 calc R
H36B H 1.2942 0.9859 0.5791 0.035 Uiso 1 1 calc R
C37 C 1.1211(4) 0.98909(19) 0.5866(4) 0.0233(11) Uani 1 1 d .
C101 C 0.5780(7) 1.0316(3) 0.5798(7) 0.058(2) Uani 1 1 d .
H101 H 0.6319 1.0537 0.6348 0.069 Uiso 1 1 calc R
C102 C 0.5104(7) 0.9504(3) 0.5217(7) 0.054(2) Uani 1 1 d .
H102 H 0.5171 0.9162 0.5359 0.065 Uiso 1 1 calc R
C103 C 0.5874(7) 0.9824(3) 0.6004(7) 0.060(2) Uani 1 1 d .
H103 H 0.6477 0.9704 0.6696 0.072 Uiso 1 1 calc R
O1 O 1.0592(3) 0.95223(12) 0.5934(3) 0.0227(8) Uani 1 1 d .
O2 O 0.8878(3) 0.96922(12) 0.3765(3) 0.0248(8) Uani 1 1 d .
Si1 Si 0.58184(13) 0.88405(5) 0.18865(12) 0.0232(3) Uani 1 1 d .
Si2 Si 0.93362(13) 0.84912(5) 0.75495(12) 0.0219(3) Uani 1 1 d .
U1 U 0.974157(16) 0.890648(6) 0.452227(15) 0.01706(6) Uani 1 1 d .

loop_
_atom_site_aniso_label
_atom_site_aniso_U_11
_atom_site_aniso_U_22
_atom_site_aniso_U_33
_atom_site_aniso_U_23
_atom_site_aniso_U_13
_atom_site_aniso_U_12
C1 0.017(2) 0.016(2) 0.022(3) -0.001(2) 0.003(2) -0.0024(19)
C2 0.022(2) 0.018(3) 0.024(3) 0.002(2) 0.012(2) 0.000(2)
C3 0.020(2) 0.027(3) 0.019(3) -0.002(2) 0.009(2) -0.004(2)
C4 0.024(3) 0.017(2) 0.018(3) 0.001(2) 0.010(2) -0.004(2)
C5 0.021(2) 0.023(3) 0.018(3) 0.000(2) 0.009(2) -0.001(2)
C6 0.027(3) 0.012(2) 0.021(3) 0.005(2) 0.010(2) 0.003(2)
C7 0.029(3) 0.016(2) 0.026(3) -0.009(2) 0.012(2) -0.003(2)
C8 0.030(3) 0.024(3) 0.015(3) -0.004(2) 0.009(2) -0.006(2)
C9 0.039(3) 0.037(3) 0.025(3) 0.004(3) 0.015(3) 0.005(3)
C10 0.060(4) 0.062(5) 0.039(4) 0.002(4) 0.029(4) -0.005(4)
C11 0.053(4) 0.052(4) 0.021(3) 0.010(3) 0.002(3) 0.014(3)
C12 0.026(3) 0.024(3) 0.025(3) 0.002(3) 0.000(2) 0.000(2)
C13 0.048(4) 0.025(3) 0.047(4) -0.008(3) 0.013(3) -0.008(3)
C14 0.033(3) 0.037(3) 0.051(4) 0.007(3) 0.015(3) -0.005(3)
C15 0.031(3) 0.032(3) 0.021(3) -0.002(3) 0.001(2) 0.005(2)
C16 0.061(4) 0.020(3) 0.038(4) -0.003(3) 0.002(3) 0.000(3)
C17 0.039(3) 0.043(4) 0.038(4) 0.000(3) 0.004(3) 0.016(3)
C18 0.038(3) 0.038(3) 0.022(3) 0.010(3) 0.014(3) 0.004(3)
C19 0.047(4) 0.058(4) 0.027(3) 0.019(3) 0.011(3) 0.005(3)
C20 0.076(5) 0.035(4) 0.040(4) 0.010(3) 0.030(4) 0.009(3)
C21 0.038(3) 0.045(4) 0.032(4) -0.002(3) 0.021(3) -0.007(3)
C22 0.049(4) 0.072(5) 0.047(4) -0.004(4) 0.031(4) -0.009(4)
C23 0.034(3) 0.061(4) 0.038(4) -0.007(3) 0.017(3) -0.017(3)
C24 0.047(4) 0.029(3) 0.025(3) 0.005(3) 0.012(3) -0.001(3)
C25 0.086(5) 0.035(4) 0.034(4) -0.011(3) 0.028(4) -0.012(3)
C26 0.046(4) 0.066(5) 0.037(4) -0.008(4) 0.009(3) -0.029(3)
C27 0.023(3) 0.021(3) 0.030(3) 0.003(2) 0.014(2) -0.002(2)
C28 0.027(3) 0.031(3) 0.029(3) -0.005(3) 0.018(2) -0.003(2)
C29 0.022(3) 0.025(3) 0.030(3) 0.003(3) 0.016(2) 0.004(2)
C30 0.018(2) 0.034(3) 0.027(3) -0.004(3) 0.011(2) 0.000(2)
C31 0.018(2) 0.022(3) 0.029(3) -0.004(2) 0.012(2) -0.003(2)
C32 0.036(3) 0.032(3) 0.038(4) 0.005(3) 0.026(3) -0.001(2)
C33 0.041(3) 0.038(3) 0.020(3) -0.006(3) 0.017(3) -0.003(3)
C34 0.033(3) 0.029(3) 0.044(4) -0.003(3) 0.020(3) 0.007(2)
C35 0.029(3) 0.046(4) 0.032(4) 0.000(3) 0.009(3) 0.007(3)
C36 0.025(3) 0.033(3) 0.033(3) -0.003(3) 0.016(3) 0.000(2)
C37 0.018(2) 0.025(3) 0.021(3) 0.000(2) 0.003(2) 0.001(2)
C101 0.042(4) 0.074(6) 0.071(6) -0.031(5) 0.039(4) -0.014(4)
C102 0.046(4) 0.057(5) 0.080(6) -0.004(4) 0.047(4) 0.000(4)
C103 0.042(4) 0.085(6) 0.063(5) -0.016(5) 0.033(4) -0.004(4)
O1 0.0252(18) 0.0226(18) 0.0200(19) -0.0007(16) 0.0097(15) -0.0042(15)
O2 0.0291(19) 0.0177(18) 0.026(2) -0.0002(16) 0.0105(17) 0.0024(15)
Si1 0.0248(7) 0.0215(8) 0.0185(7) -0.0001(6) 0.0049(6) -0.0004(6)
Si2 0.0243(7) 0.0240(7) 0.0173(7) -0.0010(6) 0.0090(6) -0.0019(6)
U1 0.01909(9) 0.01541(9) 0.01681(10) -0.00095(9) 0.00785(7) -0.00094(8)

loop_
_atom_type_symbol
_atom_type_description
_atom_type_scat_dispersion_real
_atom_type_scat_dispersion_imag
_atom_type_scat_source
C C 0.0033 0.0016 'International Tables Vol C Tables 4.2.6.8 and 6.1.1.4'
H H 0 0 'International Tables Vol C Tables 4.2.6.8 and 6.1.1.4'
O O 0.0106 0.006 'International Tables Vol C Tables 4.2.6.8 and 6.1.1.4'
Si Si 0.0817 0.0704 'International Tables Vol C Tables 4.2.6.8 and 6.1.1.4'
U U -9.6767 9.6646 'International Tables Vol C Tables 4.2.6.8 and 6.1.1.4'

loop_
_geom_angle_atom_site_label_1
_geom_angle_atom_site_label_2
_geom_angle_atom_site_label_3
_geom_angle
_geom_angle_site_symmetry_1
_geom_angle_site_symmetry_3
C2 C1 C8 130.4(5) . .
C2 C1 Si1 115.9(4) . .
C8 C1 Si1 113.1(4) . .
C2 C1 U1 72.9(3) . .
C8 C1 U1 72.3(3) . .
Si1 C1 U1 143.9(2) . .
C3 C2 C1 137.2(5) . .
C3 C2 U1 73.9(3) . .
C1 C2 U1 76.9(3) . .
C3 C2 H2 111.4 . .
C1 C2 H2 111.4 . .
U1 C2 H2 133.8 . .
C2 C3 C4 139.0(5) . .
C2 C3 U1 75.6(3) . .
C4 C3 U1 78.7(3) . .
C2 C3 H3 110.5 . .
C4 C3 H3 110.5 . .
U1 C3 H3 129.3 . .
C3 C4 C5 130.0(5) . .
C3 C4 Si2 113.5(4) . .
C5 C4 Si2 116.1(4) . .
C3 C4 U1 71.1(3) . .
C5 C4 U1 73.4(3) . .
Si2 C4 U1 143.0(2) . .
C6 C5 C4 135.1(5) . .
C6 C5 U1 73.7(3) . .
C4 C5 U1 76.5(3) . .
C6 C5 H5 112.4 . .
C4 C5 H5 112.4 . .
U1 C5 H5 132.3 . .
C7 C6 C5 136.4(5) . .
C7 C6 U1 74.2(3) . .
C5 C6 U1 76.1(3) . .
C7 C6 H6 111.8 . .
C5 C6 H6 111.8 . .
U1 C6 H6 133.6 . .
C8 C7 C6 136.0(5) . .
C8 C7 U1 74.7(3) . .
C6 C7 U1 75.5(3) . .
C8 C7 H7 112 . .
C6 C7 H7 112 . .
U1 C7 H7 133.4 . .
C7 C8 C1 135.7(5) . .
C7 C8 U1 74.9(3) . .
C1 C8 U1 77.3(3) . .
C7 C8 H8 112.1 . .
C1 C8 H8 112.1 . .
U1 C8 H8 129.7 . .
C10 C9 C11 110.2(5) . .
C10 C9 Si1 113.9(4) . .
C11 C9 Si1 111.6(4) . .
C10 C9 H9 106.9 . .
C11 C9 H9 106.9 . .
Si1 C9 H9 106.9 . .
C9 C10 H10A 109.5 . .
C9 C10 H10B 109.5 . .
H10A C10 H10B 109.5 . .
C9 C10 H10C 109.5 . .
H10A C10 H10C 109.5 . .
H10B C10 H10C 109.5 . .
C9 C11 H11A 109.5 . .
C9 C11 H11B 109.5 . .
H11A C11 H11B 109.5 . .
C9 C11 H11C 109.5 . .
H11A C11 H11C 109.5 . .
H11B C11 H11C 109.5 . .
C14 C12 C13 109.4(5) . .
C14 C12 Si1 112.2(4) . .
C13 C12 Si1 113.7(4) . .
C14 C12 H12 107.1 . .
C13 C12 H12 107.1 . .
Si1 C12 H12 107.1 . .
C12 C13 H13A 109.5 . .
C12 C13 H13B 109.5 . .
H13A C13 H13B 109.5 . .
C12 C13 H13C 109.5 . .
H13A C13 H13C 109.5 . .
H13B C13 H13C 109.5 . .
C12 C14 H14A 109.5 . .
C12 C14 H14B 109.5 . .
H14A C14 H14B 109.5 . .
C12 C14 H14C 109.5 . .
H14A C14 H14C 109.5 . .
H14B C14 H14C 109.5 . .
C16 C15 C17 109.3(5) . .
C16 C15 Si1 114.8(4) . .
C17 C15 Si1 113.6(4) . .
C16 C15 H15 106.1 . .
C17 C15 H15 106.1 . .
Si1 C15 H15 106.1 . .
C15 C16 H16A 109.5 . .
C15 C16 H16B 109.5 . .
H16A C16 H16B 109.5 . .
C15 C16 H16C 109.5 . .
H16A C16 H16C 109.5 . .
H16B C16 H16C 109.5 . .
C15 C17 H17A 109.5 . .
C15 C17 H17B 109.5 . .
H17A C17 H17B 109.5 . .
C15 C17 H17C 109.5 . .
H17A C17 H17C 109.5 . .
H17B C17 H17C 109.5 . .
C19 C18 C20 109.0(5) . .
C19 C18 Si2 114.6(4) . .
C20 C18 Si2 112.0(4) . .
C19 C18 H18 107 . .
C20 C18 H18 107 . .
Si2 C18 H18 107 . .
C18 C19 H19A 109.5 . .
C18 C19 H19B 109.5 . .
H19A C19 H19B 109.5 . .
C18 C19 H19C 109.5 . .
H19A C19 H19C 109.5 . .
H19B C19 H19C 109.5 . .
C18 C20 H20A 109.5 . .
C18 C20 H20B 109.5 . .
H20A C20 H20B 109.5 . .
C18 C20 H20C 109.5 . .
H20A C20 H20C 109.5 . .
H20B C20 H20C 109.5 . .
C23 C21 C22 109.8(5) . .
C23 C21 Si2 115.8(4) . .
C22 C21 Si2 113.3(4) . .
C23 C21 H21 105.7 . .
C22 C21 H21 105.7 . .
Si2 C21 H21 105.7 . .
C21 C22 H22A 109.5 . .
C21 C22 H22B 109.5 . .
H22A C22 H22B 109.5 . .
C21 C22 H22C 109.5 . .
H22A C22 H22C 109.5 . .
H22B C22 H22C 109.5 . .
C21 C23 H23A 109.5 . .
C21 C23 H23B 109.5 . .
H23A C23 H23B 109.5 . .
C21 C23 H23C 109.5 . .
H23A C23 H23C 109.5 . .
H23B C23 H23C 109.5 . .
C26 C24 C25 111.0(5) . .
C26 C24 Si2 110.4(4) . .
C25 C24 Si2 118.8(4) . .
C26 C24 H24 105.2 . .
C25 C24 H24 105.2 . .
Si2 C24 H24 105.2 . .
C24 C25 H25A 109.5 . .
C24 C25 H25B 109.5 . .
H25A C25 H25B 109.5 . .
C24 C25 H25C 109.5 . .
H25A C25 H25C 109.5 . .
H25B C25 H25C 109.5 . .
C24 C26 H26A 109.5 . .
C24 C26 H26B 109.5 . .
H26A C26 H26B 109.5 . .
C24 C26 H26C 109.5 . .
H26A C26 H26C 109.5 . .
H26B C26 H26C 109.5 . .
C31 C27 C28 108.4(5) . .
C31 C27 C32 127.2(5) . .
C28 C27 C32 124.1(5) . .
C31 C27 U1 72.0(3) . .
C28 C27 U1 78.8(3) . .
C32 C27 U1 120.8(3) . .
C29 C28 C27 107.8(5) . .
C29 C28 C33 125.8(5) . .
C27 C28 C33 126.0(5) . .
C29 C28 U1 76.1(3) . .
C27 C28 U1 71.6(3) . .
C33 C28 U1 124.2(3) . .
C28 C29 C30 108.2(5) . .
C28 C29 C34 125.5(5) . .
C30 C29 C34 125.4(5) . .
C28 C29 U1 75.0(3) . .
C30 C29 U1 70.8(3) . .
C34 C29 U1 128.7(3) . .
C29 C30 C31 108.2(5) . .
C29 C30 C35 125.8(5) . .
C31 C30 C35 125.8(5) . .
C29 C30 U1 79.8(3) . .
C31 C30 U1 72.3(3) . .
C35 C30 U1 118.7(3) . .
C27 C31 C30 107.5(4) . .
C27 C31 C36 126.0(5) . .
C30 C31 C36 126.4(5) . .
C27 C31 U1 77.6(3) . .
C30 C31 U1 77.2(3) . .
C36 C31 U1 111.5(3) . .
C27 C32 H32A 109.5 . .
C27 C32 H32B 109.5 . .
H32A C32 H32B 109.5 . .
C27 C32 H32C 109.5 . .
H32A C32 H32C 109.5 . .
H32B C32 H32C 109.5 . .
C28 C33 H33A 109.5 . .
C28 C33 H33B 109.5 . .
H33A C33 H33B 109.5 . .
C28 C33 H33C 109.5 . .
H33A C33 H33C 109.5 . .
H33B C33 H33C 109.5 . .
C29 C34 H34A 109.5 . .
C29 C34 H34B 109.5 . .
H34A C34 H34B 109.5 . .
C29 C34 H34C 109.5 . .
H34A C34 H34C 109.5 . .
H34B C34 H34C 109.5 . .
C30 C35 H35A 109.5 . .
C30 C35 H35B 109.5 . .
H35A C35 H35B 109.5 . .
C30 C35 H35C 109.5 . .
H35A C35 H35C 109.5 . .
H35B C35 H35C 109.5 . .
C31 C36 C37 112.9(4) . .
C31 C36 H36A 109 . .
C37 C36 H36A 109 . .
C31 C36 H36B 109 . .
C37 C36 H36B 109 . .
H36A C36 H36B 107.8 . .
O2 C37 O1 122.8(5) 3_776 .
O2 C37 C36 119.5(4) 3_776 .
O1 C37 C36 117.5(5) . .
C103 C101 C102 120.2(8) . 3_676
C103 C101 H101 119.9 . .
C102 C101 H101 119.9 3_676 .
C103 C102 C101 119.4(7) . 3_676
C103 C102 H102 120.3 . .
C101 C102 H102 120.3 3_676 .
C101 C103 C102 120.3(8) . .
C101 C103 H103 119.8 . .
C102 C103 H103 119.8 . .
C37 O1 U1 123.7(3) . .
C37 O2 U1 136.9(3) 3_776 .
C9 Si1 C12 107.6(3) . .
C9 Si1 C15 113.4(3) . .
C12 Si1 C15 107.1(3) . .
C9 Si1 C1 110.5(2) . .
C12 Si1 C1 105.5(2) . .
C15 Si1 C1 112.2(2) . .
C24 Si2 C18 111.5(3) . .
C24 Si2 C4 108.3(2) . .
C18 Si2 C4 110.1(2) . .
C24 Si2 C21 109.3(3) . .
C18 Si2 C21 111.5(3) . .
C4 Si2 C21 106.0(2) . .
O2 U1 O1 70.32(12) . .
O2 U1 C31 80.78(14) . .
O1 U1 C31 64.30(13) . .
O2 U1 C3 92.81(14) . .
O1 U1 C3 84.42(13) . .
C31 U1 C3 148.48(16) . .
O2 U1 C8 100.38(14) . .
O1 U1 C8 160.11(13) . .
C31 U1 C8 133.06(15) . .
C3 U1 C8 78.40(15) . .
O2 U1 C7 130.04(14) . .
O1 U1 C7 157.63(14) . .
C31 U1 C7 122.39(15) . .
C3 U1 C7 85.24(16) . .
C8 U1 C7 30.38(15) . .
O2 U1 C2 76.50(13) . .
O1 U1 C2 102.75(13) . .
C31 U1 C2 156.74(15) . .
C3 U1 C2 30.54(15) . .
C8 U1 C2 57.47(15) . .
C7 U1 C2 77.24(15) . .
O2 U1 C6 157.32(14) . .
O1 U1 C6 127.47(13) . .
C31 U1 C6 118.31(15) . .
C3 U1 C6 76.95(15) . .
C8 U1 C6 58.03(15) . .
C7 U1 C6 30.34(15) . .
C2 U1 C6 84.95(14) . .
O2 U1 C5 149.58(13) . .
O1 U1 C5 99.99(13) . .
C31 U1 C5 122.04(15) . .
C3 U1 C5 57.04(15) . .
C8 U1 C5 79.02(15) . .
C7 U1 C5 57.87(15) . .
C2 U1 C5 77.85(14) . .
C6 U1 C5 30.15(14) . .
O2 U1 C30 111.22(14) . .
O1 U1 C30 74.44(14) . .
C31 U1 C30 30.53(15) . .
C3 U1 C30 139.48(16) . .
C8 U1 C30 125.37(16) . .
C7 U1 C30 101.45(16) . .
C2 U1 C30 169.60(15) . .
C6 U1 C30 88.93(16) . .
C5 U1 C30 92.66(16) . .
O2 U1 C27 73.34(13) . .
O1 U1 C27 90.03(14) . .
C31 U1 C27 30.39(15) . .
C3 U1 C27 166.12(15) . .
C8 U1 C27 104.39(16) . .
C7 U1 C27 104.11(16) . .
C2 U1 C27 140.86(15) . .
C6 U1 C27 116.24(15) . .
C5 U1 C27 136.69(15) . .
C30 U1 C27 49.54(16) . .
O2 U1 C1 78.98(13) . .
O1 U1 C1 130.00(13) . .
C31 U1 C1 147.32(16) . .
C3 U1 C1 58.22(16) . .
C8 U1 C1 30.49(14) . .
C7 U1 C1 57.82(15) . .
C2 U1 C1 30.21(15) . .
C6 U1 C1 78.43(15) . .
C5 U1 C1 87.00(15) . .
C30 U1 C1 155.25(16) . .
C27 U1 C1 118.03(16) . .

loop_
_geom_bond_atom_site_label_1
_geom_bond_atom_site_label_2
_geom_bond_distance
_geom_bond_site_symmetry_2
C1 C2 1.416(7) .
C1 C8 1.425(7) .
C1 Si1 1.907(5) .
C1 U1 2.740(5) .
C2 C3 1.411(7) .
C2 U1 2.690(5) .
C2 H2 0.95 .
C3 C4 1.416(7) .
C3 U1 2.667(5) .
C3 H3 0.95 .
C4 C5 1.426(7) .
C4 Si2 1.904(5) .
C4 U1 2.765(5) .
C5 C6 1.410(7) .
C5 U1 2.725(5) .
C5 H5 0.95 .
C6 C7 1.406(7) .
C6 U1 2.694(5) .
C6 H6 0.95 .
C7 C8 1.403(7) .
C7 U1 2.678(5) .
C7 H7 0.95 .
C8 U1 2.675(5) .
C8 H8 0.95 .
C9 C10 1.541(8) .
C9 C11 1.547(8) .
C9 Si1 1.891(6) .
C9 H9 1 .
C10 H10A 0.98 .
C10 H10B 0.98 .
C10 H10C 0.98 .
C11 H11A 0.98 .
C11 H11B 0.98 .
C11 H11C 0.98 .
C12 C14 1.539(8) .
C12 C13 1.542(7) .
C12 Si1 1.898(5) .
C12 H12 1 .
C13 H13A 0.98 .
C13 H13B 0.98 .
C13 H13C 0.98 .
C14 H14A 0.98 .
C14 H14B 0.98 .
C14 H14C 0.98 .
C15 C16 1.510(8) .
C15 C17 1.552(8) .
C15 Si1 1.906(6) .
C15 H15 1 .
C16 H16A 0.98 .
C16 H16B 0.98 .
C16 H16C 0.98 .
C17 H17A 0.98 .
C17 H17B 0.98 .
C17 H17C 0.98 .
C18 C19 1.556(8) .
C18 C20 1.562(8) .
C18 Si2 1.898(6) .
C18 H18 1 .
C19 H19A 0.98 .
C19 H19B 0.98 .
C19 H19C 0.98 .
C20 H20A 0.98 .
C20 H20B 0.98 .
C20 H20C 0.98 .
C21 C23 1.522(8) .
C21 C22 1.533(8) .
C21 Si2 1.913(6) .
C21 H21 1 .
C22 H22A 0.98 .
C22 H22B 0.98 .
C22 H22C 0.98 .
C23 H23A 0.98 .
C23 H23B 0.98 .
C23 H23C 0.98 .
C24 C26 1.527(8) .
C24 C25 1.540(8) .
C24 Si2 1.884(6) .
C24 H24 1 .
C25 H25A 0.98 .
C25 H25B 0.98 .
C25 H25C 0.98 .
C26 H26A 0.98 .
C26 H26B 0.98 .
C26 H26C 0.98 .
C27 C31 1.418(7) .
C27 C28 1.422(7) .
C27 C32 1.505(7) .
C27 U1 2.737(5) .
C28 C29 1.414(8) .
C28 C33 1.504(7) .
C28 U1 2.829(5) .
C29 C30 1.419(7) .
C29 C34 1.512(7) .
C29 U1 2.844(5) .
C30 C31 1.421(7) .
C30 C35 1.493(8) .
C30 U1 2.728(5) .
C31 C36 1.490(7) .
C31 U1 2.665(5) .
C32 H32A 0.98 .
C32 H32B 0.98 .
C32 H32C 0.98 .
C33 H33A 0.98 .
C33 H33B 0.98 .
C33 H33C 0.98 .
C34 H34A 0.98 .
C34 H34B 0.98 .
C34 H34C 0.98 .
C35 H35A 0.98 .
C35 H35B 0.98 .
C35 H35C 0.98 .
C36 C37 1.525(7) .
C36 H36A 0.99 .
C36 H36B 0.99 .
C37 O2 1.264(6) 3_776
C37 O1 1.267(6) .
C101 C103 1.367(11) .
C101 C102 1.397(11) 3_676
C101 H101 0.95 .
C102 C103 1.368(10) .
C102 C101 1.397(11) 3_676
C102 H102 0.95 .
C103 H103 0.95 .
O1 U1 2.405(3) .
O2 C37 1.264(6) 3_776
O2 U1 2.404(3) .
